data_4310618
loop_
_publ_author_name
'Ying Peng'
'Guangcai Bai'
'Hongjun Fan'
'Denis Vidovic'
'Herbert W. Roesky'
'J\"org Magull'

_publ_section_title
;
 Synthesis and Structural Characterization of a Terminal Hydroxide
 Containing Alumoxane via Hydrolysis of Aluminum Hydrides
;
_journal_name_full 'Inorganic Chemistry'
_journal_page_first 1217
_journal_page_last 1219
_journal_paper_doi 10.1021/ic0351803
_journal_volume 43
_journal_year 2004
_chemical_formula_sum 'C68 H104 Al2 N5 O3'
_chemical_formula_weight 1093.52
_chemical_name_systematic
; 
 ? 
;
_space_group_IT_number 14
_symmetry_cell_setting monoclinic
_symmetry_space_group_name_Hall '-P 2ybc'
_symmetry_space_group_name_H-M 'P 1 21/c 1'
_atom_sites_solution_hydrogens geom
_atom_sites_solution_primary direct
_atom_sites_solution_secondary difmap
_audit_creation_method SHELXL-97
_cell_angle_alpha 90.00
_cell_angle_beta 98.01(3)
_cell_angle_gamma 90.00
_cell_formula_units_Z 4
_cell_length_a 14.128(3)
_cell_length_b 21.500(4)
_cell_length_c 22.083(4)
_cell_measurement_temperature 133(2)
_cell_volume 6642(2)
_computing_structure_refinement 'SHELXL-97 (Sheldrick, 1997)'
_computing_structure_solution 'SHELXS-97 (Sheldrick, 1990)'
_diffrn_ambient_temperature 133(2)
_diffrn_measured_fraction_theta_full 0.990
_diffrn_measured_fraction_theta_max 0.990
_diffrn_radiation_monochromator graphite
_diffrn_radiation_source 'fine-focus sealed tube'
_diffrn_radiation_type MoK\a
_diffrn_radiation_wavelength 0.71073
_diffrn_reflns_av_R_equivalents 0.1377
_diffrn_reflns_av_sigmaI/netI 0.1515
_diffrn_reflns_limit_h_max 16
_diffrn_reflns_limit_h_min -16
_diffrn_reflns_limit_k_max 25
_diffrn_reflns_limit_k_min -23
_diffrn_reflns_limit_l_max 26
_diffrn_reflns_limit_l_min -26
_diffrn_reflns_number 39741
_diffrn_reflns_theta_full 24.87
_diffrn_reflns_theta_max 24.87
_diffrn_reflns_theta_min 1.74
_exptl_absorpt_coefficient_mu 0.090
_exptl_crystal_density_diffrn 1.093
_exptl_crystal_density_method 'not measured'
_exptl_crystal_F_000 2388
_refine_diff_density_max 0.254
_refine_diff_density_min -0.252
_refine_diff_density_rms 0.045
_refine_ls_extinction_method none
_refine_ls_goodness_of_fit_ref 0.722
_refine_ls_hydrogen_treatment mixed
_refine_ls_matrix_type full
_refine_ls_number_parameters 770
_refine_ls_number_reflns 11408
_refine_ls_number_restraints 2
_refine_ls_restrained_S_all 0.722
_refine_ls_R_factor_all 0.1009
_refine_ls_R_factor_gt 0.0484
_refine_ls_shift/su_max 0.004
_refine_ls_shift/su_mean 0.000
_refine_ls_structure_factor_coef Fsqd
_refine_ls_weighting_details 'calc w=1/[\s^2^(Fo^2^)+(0.0231P)^2^+0.0000P] where P=(Fo^2^+2Fc^2^)/3'
_refine_ls_weighting_scheme calc
_refine_ls_wR_factor_gt 0.0935
_refine_ls_wR_factor_ref 0.1035
_reflns_number_gt 5592
_reflns_number_total 11408
_reflns_threshold_expression >2sigma(I)
_cod_data_source_file ic0351803si20040109_080143.cif
_cod_data_source_block p254
_cod_database_code 4310618

loop_
_symmetry_equiv_pos_as_xyz
'x, y, z'
'-x, y+1/2, -z+1/2'
'-x, -y, -z'
'x, -y-1/2, z-1/2'

loop_
_atom_site_label
_atom_site_type_symbol
_atom_site_fract_x
_atom_site_fract_y
_atom_site_fract_z
_atom_site_U_iso_or_equiv
_atom_site_adp_type
_atom_site_occupancy
_atom_site_symmetry_multiplicity
_atom_site_calc_flag
_atom_site_refinement_flags
_atom_site_disorder_assembly
_atom_site_disorder_group
Al1 Al 0.37038(5) 0.91540(3) 0.23061(3) 0.02354(17) Uani 1 1 d . A .
Al2 Al 0.20853(5) 0.92178(4) 0.32293(3) 0.02495(18) Uani 1 1 d . A .
O1 O 0.31013(12) 0.90752(8) 0.29158(7) 0.0289(4) Uani 1 1 d . . .
N1 N 0.50686(14) 0.91074(10) 0.25510(9) 0.0277(5) Uani 1 1 d . . .
N2 N 0.36636(14) 0.84962(10) 0.17109(9) 0.0257(5) Uani 1 1 d . . .
N3 N 0.19674(14) 0.99614(10) 0.37022(9) 0.0276(5) Uani 1 1 d . . .
N4 N 0.19807(15) 0.86417(10) 0.38762(9) 0.0272(5) Uani 1 1 d . . .
C1 C 0.66608(19) 0.86025(15) 0.26761(14) 0.0464(8) Uani 1 1 d . . .
H1A H 0.6783 0.8841 0.3057 0.070 Uiso 1 1 calc R . .
H1B H 0.7021 0.8785 0.2371 0.070 Uiso 1 1 calc R . .
H1C H 0.6863 0.8170 0.2754 0.070 Uiso 1 1 calc R . .
C2 C 0.55973(19) 0.86197(13) 0.24368(12) 0.0322(6) Uani 1 1 d . . .
C3 C 0.52492(19) 0.81163(13) 0.20752(12) 0.0311(6) Uani 1 1 d . . .
H3A H 0.5652 0.7761 0.2086 0.037 Uiso 1 1 calc R . .
C4 C 0.43708(19) 0.80777(12) 0.16974(11) 0.0295(6) Uani 1 1 d . . .
C5 C 0.4281(2) 0.75454(13) 0.12487(13) 0.0393(7) Uani 1 1 d . . .
H5A H 0.3619 0.7517 0.1048 0.059 Uiso 1 1 calc R . .
H5B H 0.4460 0.7156 0.1466 0.059 Uiso 1 1 calc R . .
H5C H 0.4706 0.7617 0.0941 0.059 Uiso 1 1 calc R . .
C6 C 0.55525(18) 0.96290(12) 0.28830(12) 0.0293(6) Uani 1 1 d . . .
C7 C 0.59846(19) 1.00843(13) 0.25724(12) 0.0341(7) Uani 1 1 d . . .
C8 C 0.6456(2) 1.05735(14) 0.29007(13) 0.0410(7) Uani 1 1 d . . .
H8A H 0.6750 1.0890 0.2692 0.049 Uiso 1 1 calc R . .
C9 C 0.6498(2) 1.06007(14) 0.35348(14) 0.0418(7) Uani 1 1 d . . .
H9A H 0.6817 1.0936 0.3758 0.050 Uiso 1 1 calc R . .
C10 C 0.60750(19) 1.01402(14) 0.38363(13) 0.0395(7) Uani 1 1 d . . .
H10A H 0.6114 1.0162 0.4269 0.047 Uiso 1 1 calc R . .
C11 C 0.55925(18) 0.96454(13) 0.35300(12) 0.0321(6) Uani 1 1 d . . .
C12 C 0.5975(2) 1.00688(14) 0.18761(12) 0.0395(7) Uani 1 1 d . . .
H12A H 0.5653 0.9675 0.1718 0.047 Uiso 1 1 calc R . .
C13 C 0.5404(2) 1.06121(15) 0.15695(14) 0.0518(9) Uani 1 1 d . . .
H13A H 0.4744 1.0589 0.1657 0.078 Uiso 1 1 calc R . .
H13B H 0.5409 1.0592 0.1127 0.078 Uiso 1 1 calc R . .
H13C H 0.5692 1.1005 0.1728 0.078 Uiso 1 1 calc R . .
C14 C 0.6992(2) 1.00651(18) 0.17051(15) 0.0572(9) Uani 1 1 d . . .
H14A H 0.7352 0.9717 0.1910 0.086 Uiso 1 1 calc R . .
H14B H 0.7313 1.0457 0.1835 0.086 Uiso 1 1 calc R . .
H14C H 0.6961 1.0020 0.1261 0.086 Uiso 1 1 calc R . .
C15 C 0.51794(19) 0.91320(14) 0.38841(12) 0.0363(7) Uani 1 1 d . . .
H15A H 0.4756 0.8872 0.3583 0.044 Uiso 1 1 calc R . .
C16 C 0.4579(2) 0.93714(16) 0.43468(14) 0.0550(9) Uani 1 1 d . . .
H16A H 0.4075 0.9643 0.4143 0.083 Uiso 1 1 calc R . .
H16B H 0.4983 0.9607 0.4663 0.083 Uiso 1 1 calc R . .
H16C H 0.4288 0.9020 0.4535 0.083 Uiso 1 1 calc R . .
C17 C 0.5965(3) 0.87058(19) 0.42052(19) 0.0759(12) Uani 1 1 d . . .
H17A H 0.5678 0.8392 0.4446 0.114 Uiso 1 1 calc R . .
H17B H 0.6426 0.8954 0.4477 0.114 Uiso 1 1 calc R . .
H17C H 0.6293 0.8498 0.3898 0.114 Uiso 1 1 calc R . .
C18 C 0.29090(18) 0.84846(12) 0.11837(11) 0.0269(6) Uani 1 1 d . . .
C19 C 0.20757(19) 0.81504(12) 0.12097(11) 0.0287(6) Uani 1 1 d . . .
C20 C 0.1428(2) 0.80916(13) 0.06709(12) 0.0342(7) Uani 1 1 d . . .
H20A H 0.0854 0.7862 0.0675 0.041 Uiso 1 1 calc R . .
C21 C 0.1619(2) 0.83653(13) 0.01314(12) 0.0394(7) Uani 1 1 d . . .
H21A H 0.1187 0.8308 -0.0235 0.047 Uiso 1 1 calc R . .
C22 C 0.2430(2) 0.87190(13) 0.01245(12) 0.0379(7) Uani 1 1 d . . .
H22A H 0.2538 0.8914 -0.0246 0.045 Uiso 1 1 calc R . .
C23 C 0.3097(2) 0.87983(12) 0.06487(11) 0.0325(7) Uani 1 1 d . . .
C24 C 0.18522(19) 0.78406(13) 0.17901(12) 0.0323(6) Uani 1 1 d . . .
H24A H 0.2211 0.8071 0.2143 0.039 Uiso 1 1 calc R . .
C25 C 0.2191(2) 0.71612(14) 0.18390(13) 0.0433(8) Uani 1 1 d . . .
H25A H 0.2890 0.7148 0.1878 0.065 Uiso 1 1 calc R . .
H25B H 0.1918 0.6934 0.1471 0.065 Uiso 1 1 calc R . .
H25C H 0.1980 0.6968 0.2199 0.065 Uiso 1 1 calc R . .
C26 C 0.0794(2) 0.78684(14) 0.18613(13) 0.0433(8) Uani 1 1 d . . .
H26A H 0.0556 0.8293 0.1780 0.065 Uiso 1 1 calc R . .
H26B H 0.0712 0.7749 0.2279 0.065 Uiso 1 1 calc R . .
H26C H 0.0435 0.7581 0.1571 0.065 Uiso 1 1 calc R . .
C27 C 0.3953(2) 0.92251(14) 0.06440(12) 0.0452(8) Uani 1 1 d . . .
H27A H 0.4151 0.9361 0.1076 0.054 Uiso 1 1 calc R . .
C28 C 0.4823(2) 0.89053(16) 0.04351(16) 0.0590(9) Uani 1 1 d . . .
H28A H 0.5023 0.8555 0.0708 0.088 Uiso 1 1 calc R . .
H28B H 0.5349 0.9204 0.0448 0.088 Uiso 1 1 calc R . .
H28C H 0.4653 0.8752 0.0016 0.088 Uiso 1 1 calc R . .
C29 C 0.3720(3) 0.98052(15) 0.02732(17) 0.0661(10) Uani 1 1 d . . .
H29A H 0.3136 0.9993 0.0384 0.099 Uiso 1 1 calc R . .
H29B H 0.3623 0.9700 -0.0163 0.099 Uiso 1 1 calc R . .
H29C H 0.4250 1.0101 0.0356 0.099 Uiso 1 1 calc R . .
C30 C 0.1938(2) 1.05494(14) 0.46644(13) 0.0455(8) Uani 1 1 d . . .
H30A H 0.2261 1.0888 0.4478 0.068 Uiso 1 1 calc R . .
H30B H 0.2225 1.0498 0.5092 0.068 Uiso 1 1 calc R . .
H30C H 0.1258 1.0649 0.4648 0.068 Uiso 1 1 calc R . .
C31 C 0.20453(18) 0.99568(13) 0.43211(12) 0.0318(6) Uani 1 1 d . . .
C32 C 0.2205(2) 0.94164(13) 0.46649(11) 0.0335(7) Uani 1 1 d . . .
H32A H 0.2398 0.9475 0.5091 0.040 Uiso 1 1 calc R . .
C33 C -0.0427(3) 0.8179(2) 0.43244(19) 0.0913(14) Uani 1 1 d . . .
H33A H 0.0093 0.8199 0.4667 0.137 Uiso 1 1 calc R . .
H33B H -0.0720 0.7765 0.4309 0.137 Uiso 1 1 calc R . .
H33C H -0.0910 0.8494 0.4380 0.137 Uiso 1 1 calc R . .
C34 C 0.2186(2) 0.83121(14) 0.49585(12) 0.0475(8) Uani 1 1 d . . .
H34A H 0.1781 0.7958 0.4812 0.071 Uiso 1 1 calc R . .
H34B H 0.1969 0.8485 0.5326 0.071 Uiso 1 1 calc R . .
H34C H 0.2850 0.8173 0.5056 0.071 Uiso 1 1 calc R . .
C35 C 0.21202(19) 0.88032(13) 0.44698(11) 0.0314(6) Uani 1 1 d . . .
C36 C 0.1626(2) 1.05370(12) 0.34047(11) 0.0304(6) Uani 1 1 d . . .
C37 C 0.0648(2) 1.06785(13) 0.33369(12) 0.0353(7) Uani 1 1 d . . .
C38 C 0.0359(2) 1.12548(14) 0.30946(13) 0.0418(7) Uani 1 1 d . . .
H38A H -0.0301 1.1359 0.3046 0.050 Uiso 1 1 calc R . .
C39 C 0.1001(2) 1.16795(15) 0.29219(14) 0.0477(8) Uani 1 1 d . . .
H39A H 0.0788 1.2075 0.2768 0.057 Uiso 1 1 calc R . .
C40 C 0.1959(2) 1.15237(14) 0.29755(13) 0.0435(7) Uani 1 1 d . . .
H40A H 0.2396 1.1811 0.2841 0.052 Uiso 1 1 calc R . .
C41 C 0.22961(19) 1.09604(12) 0.32199(12) 0.0333(7) Uani 1 1 d . . .
C42 C -0.0103(2) 1.02332(15) 0.35179(15) 0.0490(8) Uani 1 1 d . . .
H42A H 0.0219 0.9833 0.3654 0.059 Uiso 1 1 calc R . .
C43 C -0.0590(3) 1.0489(2) 0.4043(2) 0.0914(14) Uani 1 1 d . . .
H43A H -0.0104 1.0595 0.4389 0.137 Uiso 1 1 calc R . .
H43B H -0.1022 1.0173 0.4171 0.137 Uiso 1 1 calc R . .
H43C H -0.0956 1.0862 0.3906 0.137 Uiso 1 1 calc R . .
C44 C -0.0890(3) 1.0096(3) 0.2986(2) 0.1002(17) Uani 1 1 d . . .
H44A H -0.0607 0.9911 0.2648 0.150 Uiso 1 1 calc R . .
H44B H -0.1215 1.0484 0.2849 0.150 Uiso 1 1 calc R . .
H44C H -0.1352 0.9806 0.3122 0.150 Uiso 1 1 calc R . .
C45 C 0.33691(19) 1.08228(14) 0.32950(13) 0.0390(7) Uani 1 1 d . . .
H45A H 0.3459 1.0362 0.3286 0.047 Uiso 1 1 calc R . .
C46 C 0.3861(2) 1.11121(14) 0.27883(15) 0.0490(8) Uani 1 1 d . . .
H46A H 0.3504 1.1006 0.2389 0.073 Uiso 1 1 calc R . .
H46B H 0.4514 1.0951 0.2814 0.073 Uiso 1 1 calc R . .
H46C H 0.3881 1.1565 0.2837 0.073 Uiso 1 1 calc R . .
C47 C 0.3868(2) 1.10707(18) 0.39160(15) 0.0612(10) Uani 1 1 d . . .
H47A H 0.3628 1.0845 0.4249 0.092 Uiso 1 1 calc R . .
H47B H 0.3731 1.1515 0.3950 0.092 Uiso 1 1 calc R . .
H47C H 0.4559 1.1009 0.3943 0.092 Uiso 1 1 calc R . .
C48 C 0.17286(19) 0.80031(12) 0.37219(11) 0.0289(6) Uani 1 1 d . . .
C49 C 0.2446(2) 0.75614(12) 0.36631(11) 0.0306(6) Uani 1 1 d . . .
C50 C 0.2158(2) 0.69580(13) 0.35033(12) 0.0366(7) Uani 1 1 d . . .
H50A H 0.2631 0.6656 0.3451 0.044 Uiso 1 1 calc R . .
C51 C 0.1206(2) 0.67826(13) 0.34177(12) 0.0395(7) Uani 1 1 d . . .
H51A H 0.1031 0.6366 0.3311 0.047 Uiso 1 1 calc R . .
C52 C 0.0513(2) 0.72217(14) 0.34902(12) 0.0395(7) Uani 1 1 d . . .
H52A H -0.0140 0.7101 0.3436 0.047 Uiso 1 1 calc R . .
C53 C 0.0753(2) 0.78306(13) 0.36396(12) 0.0337(7) Uani 1 1 d . . .
C54 C 0.35059(19) 0.77157(13) 0.37781(12) 0.0342(7) Uani 1 1 d . . .
H54A H 0.3578 0.8167 0.3885 0.041 Uiso 1 1 calc R . .
C55 C 0.3999(2) 0.75937(14) 0.32148(13) 0.0400(7) Uani 1 1 d . . .
H55A H 0.3708 0.7855 0.2875 0.060 Uiso 1 1 calc R . .
H55B H 0.3925 0.7155 0.3099 0.060 Uiso 1 1 calc R . .
H55C H 0.4681 0.7693 0.3310 0.060 Uiso 1 1 calc R . .
C56 C 0.4008(2) 0.73312(16) 0.43186(14) 0.0526(9) Uani 1 1 d . . .
H56A H 0.3691 0.7403 0.4680 0.079 Uiso 1 1 calc R . .
H56B H 0.4679 0.7458 0.4407 0.079 Uiso 1 1 calc R . .
H56C H 0.3972 0.6888 0.4213 0.079 Uiso 1 1 calc R . .
C57 C -0.0030(2) 0.83038(15) 0.37268(14) 0.0463(8) Uani 1 1 d . . .
H57A H 0.0263 0.8728 0.3752 0.056 Uiso 1 1 calc R . .
C58 C -0.0842(2) 0.8296(2) 0.31898(17) 0.0686(11) Uani 1 1 d . . .
H58A H -0.0575 0.8336 0.2805 0.103 Uiso 1 1 calc R . .
H58B H -0.1276 0.8645 0.3230 0.103 Uiso 1 1 calc R . .
H58C H -0.1194 0.7904 0.3191 0.103 Uiso 1 1 calc R . .
O2 O 0.10363(12) 0.91626(9) 0.27169(8) 0.0386(5) Uani 1 1 d . . .
O3 O 0.34239(13) 0.98376(8) 0.19113(8) 0.0336(4) Uani 1 1 d . . .
C60 C 0.0703(4) 0.9450(2) 0.2206(2) 0.0366(14) Uani 0.548(4) 1 d P A 1
H60A H 0.0060 0.9375 0.2031 0.044 Uiso 0.548(4) 1 calc PR A 1
N5 N 0.1184(3) 0.9812(2) 0.19424(19) 0.0377(13) Uani 0.548(4) 1 d P A 1
C61 C 0.0705(5) 1.0117(3) 0.1375(3) 0.0405(18) Uiso 0.548(4) 1 d P A 1
C62 C 0.0935(17) 1.0742(10) 0.1400(9) 0.152(9) Uani 0.548(4) 1 d P A 1
H62A H 0.0632 1.0942 0.1723 0.228 Uiso 0.548(4) 1 calc PR A 1
H62B H 0.0706 1.0937 0.1006 0.228 Uiso 0.548(4) 1 calc PR A 1
H62C H 0.1630 1.0790 0.1491 0.228 Uiso 0.548(4) 1 calc PR A 1
C63 C -0.0359(5) 1.0074(3) 0.1227(3) 0.063(2) Uani 0.548(4) 1 d P A 1
H63A H -0.0539 0.9649 0.1101 0.095 Uiso 0.548(4) 1 calc PR A 1
H63B H -0.0583 1.0363 0.0894 0.095 Uiso 0.548(4) 1 calc PR A 1
H63C H -0.0652 1.0183 0.1590 0.095 Uiso 0.548(4) 1 calc PR A 1
C64 C 0.1172(7) 0.9837(4) 0.0855(3) 0.088(3) Uani 0.548(4) 1 d P A 1
H64A H 0.0863 0.9441 0.0729 0.132 Uiso 0.548(4) 1 calc PR A 1
H64B H 0.1853 0.9766 0.0994 0.132 Uiso 0.548(4) 1 calc PR A 1
H64C H 0.1101 1.0124 0.0507 0.132 Uiso 0.548(4) 1 calc PR A 1
C59A C 0.2667(5) 1.0075(3) 0.1635(3) 0.0367(17) Uani 0.452(4) 1 d P A 2
H59A H 0.2695 1.0479 0.1465 0.044 Uiso 0.452(4) 1 calc PR A 2
N6A N 0.1856(4) 0.9788(2) 0.1576(2) 0.0380(16) Uani 0.452(4) 1 d P A 2
C61A C 0.1021(6) 1.0121(3) 0.1228(4) 0.0322(19) Uiso 0.452(4) 1 d P A 2
C62A C 0.0942(11) 1.0788(7) 0.1504(5) 0.041(3) Uani 0.452(4) 1 d P A 2
H62D H 0.0643 1.0760 0.1877 0.062 Uiso 0.452(4) 1 calc PR A 2
H62E H 0.0553 1.1053 0.1205 0.062 Uiso 0.452(4) 1 calc PR A 2
H62F H 0.1583 1.0968 0.1601 0.062 Uiso 0.452(4) 1 calc PR A 2
C63A C 0.0190(6) 0.9649(5) 0.1164(4) 0.073(3) Uani 0.452(4) 1 d P A 2
H63D H 0.0033 0.9544 0.1570 0.109 Uiso 0.452(4) 1 calc PR A 2
H63E H 0.0381 0.9271 0.0964 0.109 Uiso 0.452(4) 1 calc PR A 2
H63F H -0.0371 0.9832 0.0916 0.109 Uiso 0.452(4) 1 calc PR A 2
C64A C 0.1197(7) 1.0250(5) 0.0566(4) 0.073(3) Uani 0.452(4) 1 d P A 2
H64D H 0.1709 1.0558 0.0569 0.110 Uiso 0.452(4) 1 calc PR A 2
H64E H 0.0610 1.0410 0.0329 0.110 Uiso 0.452(4) 1 calc PR A 2
H64F H 0.1385 0.9863 0.0381 0.110 Uiso 0.452(4) 1 calc PR A 2
C1L C 0.8117(10) 0.8322(6) 0.1220(6) 0.124(5) Uiso 0.511(13) 1 d P B 1
H1LA H 0.8555 0.8134 0.1553 0.187 Uiso 0.511(13) 1 calc PR B 1
H1LB H 0.7479 0.8357 0.1343 0.187 Uiso 0.511(13) 1 calc PR B 1
H1LC H 0.8349 0.8737 0.1130 0.187 Uiso 0.511(13) 1 calc PR B 1
C2L C 0.8069(13) 0.7939(9) 0.0684(8) 0.181(7) Uiso 0.511(13) 1 d P B 1
H2LA H 0.8243 0.7524 0.0858 0.217 Uiso 0.511(13) 1 calc PR B 1
H2LB H 0.8635 0.8077 0.0501 0.217 Uiso 0.511(13) 1 calc PR B 1
C3L C 0.724(2) 0.7757(17) 0.0036(17) 0.338(18) Uiso 0.511(13) 1 d P B 1
H3LA H 0.7455 0.7402 -0.0197 0.406 Uiso 0.511(13) 1 calc PR B 1
H3LB H 0.6596 0.7674 0.0141 0.406 Uiso 0.511(13) 1 calc PR B 1
C4L C 0.7283(19) 0.8300(13) -0.0264(15) 0.247(12) Uiso 0.511(13) 1 d P B 1
H4LA H 0.7956 0.8410 -0.0292 0.296 Uiso 0.511(13) 1 calc PR B 1
H4LB H 0.6997 0.8637 -0.0044 0.296 Uiso 0.511(13) 1 calc PR B 1
C5L C 0.6775(9) 0.8227(6) -0.0848(7) 0.115(4) Uiso 0.511(13) 1 d P B 1
H5LA H 0.7149 0.7973 -0.1096 0.173 Uiso 0.511(13) 1 calc PR B 1
H5LB H 0.6656 0.8636 -0.1039 0.173 Uiso 0.511(13) 1 calc PR B 1
H5LC H 0.6165 0.8022 -0.0818 0.173 Uiso 0.511(13) 1 calc PR B 1
C1LA C 0.753(2) 0.8048(11) 0.1036(11) 0.225(10) Uiso 0.489(13) 1 d P B 2
H1LD H 0.7714 0.8207 0.1451 0.337 Uiso 0.489(13) 1 calc PR B 2
H1LE H 0.7885 0.7668 0.0978 0.337 Uiso 0.489(13) 1 calc PR B 2
H1LF H 0.6840 0.7955 0.0975 0.337 Uiso 0.489(13) 1 calc PR B 2
C2LA C 0.771(2) 0.8478(14) 0.0629(10) 0.294(15) Uiso 0.489(13) 1 d PD B 2
H2LC H 0.8396 0.8599 0.0691 0.353 Uiso 0.489(13) 1 calc PR B 2
H2LD H 0.7313 0.8854 0.0647 0.353 Uiso 0.489(13) 1 calc PR B 2
C3LA C 0.7472(9) 0.8158(8) 0.0086(6) 0.103(4) Uiso 0.489(13) 1 d PD B 2
H3LC H 0.6774 0.8191 0.0088 0.123 Uiso 0.489(13) 1 calc PR B 2
H3LD H 0.7629 0.7743 0.0266 0.123 Uiso 0.489(13) 1 calc PR B 2
C4LA C 0.740(2) 0.7956(15) -0.0522(8) 0.253(13) Uiso 0.489(13) 1 d PD B 2
H4LC H 0.7345 0.7502 -0.0458 0.304 Uiso 0.489(13) 1 calc PR B 2
H4LD H 0.8072 0.8014 -0.0592 0.304 Uiso 0.489(13) 1 calc PR B 2
C5LA C 0.6917(7) 0.8004(5) -0.1161(5) 0.087(4) Uiso 0.489(13) 1 d P B 2
H5LD H 0.6316 0.8232 -0.1168 0.130 Uiso 0.489(13) 1 calc PR B 2
H5LE H 0.6783 0.7585 -0.1327 0.130 Uiso 0.489(13) 1 calc PR B 2
H5LF H 0.7333 0.8224 -0.1409 0.130 Uiso 0.489(13) 1 calc PR B 2

loop_
_atom_site_aniso_label
_atom_site_aniso_U_11
_atom_site_aniso_U_22
_atom_site_aniso_U_33
_atom_site_aniso_U_23
_atom_site_aniso_U_13
_atom_site_aniso_U_12
Al1 0.0254(4) 0.0244(4) 0.0205(4) -0.0007(3) 0.0020(3) -0.0018(3)
Al2 0.0276(4) 0.0267(4) 0.0198(4) -0.0015(3) 0.0007(3) -0.0007(3)
O1 0.0304(10) 0.0343(10) 0.0217(9) 0.0025(8) 0.0029(7) 0.0032(8)
N1 0.0271(11) 0.0314(12) 0.0236(11) -0.0010(10) 0.0006(9) -0.0029(10)
N2 0.0277(12) 0.0283(12) 0.0207(10) 0.0009(9) 0.0019(9) -0.0044(10)
N3 0.0293(12) 0.0309(12) 0.0222(11) -0.0034(9) 0.0019(9) -0.0008(10)
N4 0.0293(12) 0.0316(12) 0.0202(10) -0.0029(9) 0.0012(9) -0.0035(10)
C1 0.0309(17) 0.056(2) 0.0505(18) -0.0036(16) 0.0001(15) 0.0067(14)
C2 0.0298(15) 0.0347(16) 0.0317(14) 0.0048(12) 0.0032(12) 0.0016(13)
C3 0.0294(15) 0.0301(15) 0.0339(14) -0.0010(12) 0.0045(12) 0.0056(12)
C4 0.0371(16) 0.0259(14) 0.0279(14) 0.0006(11) 0.0123(12) -0.0005(13)
C5 0.0416(18) 0.0338(16) 0.0440(17) -0.0100(13) 0.0111(14) -0.0028(13)
C6 0.0252(14) 0.0311(15) 0.0302(14) -0.0039(12) -0.0005(12) -0.0027(12)
C7 0.0321(16) 0.0350(15) 0.0349(15) -0.0015(13) 0.0033(13) -0.0042(13)
C8 0.0359(17) 0.0420(17) 0.0446(17) -0.0003(14) 0.0040(14) -0.0129(14)
C9 0.0338(17) 0.0433(18) 0.0468(18) -0.0124(15) 0.0004(14) -0.0109(14)
C10 0.0321(16) 0.0499(18) 0.0341(15) -0.0070(14) -0.0040(13) -0.0070(14)
C11 0.0256(15) 0.0388(16) 0.0300(14) -0.0028(12) -0.0023(12) -0.0022(12)
C12 0.0419(18) 0.0444(17) 0.0328(15) 0.0044(14) 0.0070(13) -0.0102(14)
C13 0.056(2) 0.057(2) 0.0414(17) 0.0083(16) 0.0028(16) -0.0086(17)
C14 0.055(2) 0.073(2) 0.0455(19) 0.0019(18) 0.0154(17) 0.0005(19)
C15 0.0371(16) 0.0441(17) 0.0261(13) -0.0004(13) -0.0010(12) -0.0087(14)
C16 0.064(2) 0.060(2) 0.0424(18) -0.0040(16) 0.0133(16) -0.0087(18)
C17 0.056(2) 0.083(3) 0.089(3) 0.041(2) 0.013(2) 0.008(2)
C18 0.0323(15) 0.0267(14) 0.0208(12) -0.0047(11) 0.0002(11) -0.0030(12)
C19 0.0331(15) 0.0289(14) 0.0237(13) -0.0047(11) 0.0022(12) 0.0003(12)
C20 0.0339(16) 0.0374(16) 0.0296(14) -0.0066(12) -0.0012(12) -0.0023(13)
C21 0.0475(19) 0.0426(17) 0.0251(14) -0.0055(13) -0.0055(13) 0.0010(15)
C22 0.0529(19) 0.0400(17) 0.0196(13) -0.0002(12) 0.0016(13) 0.0007(15)
C23 0.0434(17) 0.0319(15) 0.0225(13) -0.0049(12) 0.0052(12) -0.0029(13)
C24 0.0341(16) 0.0377(16) 0.0251(13) -0.0053(12) 0.0037(12) -0.0114(13)
C25 0.0502(19) 0.0413(17) 0.0397(16) 0.0081(14) 0.0103(15) -0.0033(15)
C26 0.0438(19) 0.0494(19) 0.0383(16) -0.0079(15) 0.0110(15) -0.0108(15)
C27 0.066(2) 0.0453(18) 0.0256(14) -0.0031(14) 0.0097(14) -0.0230(17)
C28 0.058(2) 0.059(2) 0.063(2) 0.0051(18) 0.0200(18) -0.0174(19)
C29 0.089(3) 0.047(2) 0.067(2) 0.0085(18) 0.028(2) -0.018(2)
C30 0.063(2) 0.0436(18) 0.0303(15) -0.0099(14) 0.0075(15) -0.0030(16)
C31 0.0287(15) 0.0383(16) 0.0283(14) -0.0091(13) 0.0042(12) -0.0074(13)
C32 0.0404(16) 0.0395(16) 0.0196(13) -0.0048(12) 0.0005(12) -0.0057(13)
C33 0.086(3) 0.123(4) 0.072(3) -0.019(3) 0.032(2) 0.019(3)
C34 0.072(2) 0.0461(19) 0.0249(14) 0.0033(13) 0.0077(15) -0.0121(17)
C35 0.0311(15) 0.0395(16) 0.0235(14) -0.0015(12) 0.0036(12) -0.0056(13)
C36 0.0375(16) 0.0286(14) 0.0248(13) -0.0074(11) 0.0035(12) 0.0028(12)
C37 0.0379(16) 0.0387(17) 0.0289(14) -0.0084(12) 0.0034(13) 0.0070(13)
C38 0.0373(17) 0.0457(18) 0.0420(17) -0.0041(15) 0.0040(14) 0.0146(15)
C39 0.054(2) 0.0439(18) 0.0456(18) 0.0097(15) 0.0093(16) 0.0182(16)
C40 0.0510(19) 0.0385(17) 0.0420(17) 0.0041(14) 0.0100(15) 0.0049(15)
C41 0.0393(17) 0.0333(16) 0.0282(14) -0.0038(12) 0.0073(12) 0.0045(13)
C42 0.0330(17) 0.047(2) 0.069(2) 0.0018(17) 0.0115(16) 0.0101(15)
C43 0.072(3) 0.132(4) 0.078(3) 0.000(3) 0.038(2) -0.019(3)
C44 0.045(2) 0.143(4) 0.110(4) -0.038(3) 0.000(2) -0.024(3)
C45 0.0384(16) 0.0325(15) 0.0466(16) -0.0001(14) 0.0078(14) 0.0024(14)
C46 0.052(2) 0.0404(17) 0.058(2) -0.0033(16) 0.0170(16) -0.0037(15)
C47 0.051(2) 0.075(3) 0.055(2) -0.0088(19) -0.0025(17) 0.0006(19)
C48 0.0380(16) 0.0308(15) 0.0174(12) 0.0057(11) 0.0020(12) -0.0087(13)
C49 0.0401(16) 0.0301(15) 0.0214(13) 0.0059(11) 0.0032(12) -0.0040(13)
C50 0.0485(19) 0.0330(16) 0.0288(14) 0.0027(12) 0.0071(13) -0.0001(14)
C51 0.059(2) 0.0305(16) 0.0283(14) 0.0015(12) 0.0026(14) -0.0156(15)
C52 0.0415(18) 0.0430(18) 0.0325(15) 0.0018(13) 0.0000(14) -0.0140(15)
C53 0.0371(17) 0.0389(17) 0.0244(13) 0.0042(12) 0.0019(12) -0.0060(13)
C54 0.0377(17) 0.0346(16) 0.0293(14) 0.0048(12) 0.0020(13) 0.0015(13)
C55 0.0422(18) 0.0396(17) 0.0383(16) 0.0056(14) 0.0058(14) 0.0017(14)
C56 0.051(2) 0.066(2) 0.0377(17) 0.0084(16) -0.0031(15) -0.0015(17)
C57 0.0325(17) 0.052(2) 0.0545(19) -0.0048(16) 0.0074(15) -0.0097(15)
C58 0.0348(19) 0.091(3) 0.078(3) -0.007(2) 0.0017(18) 0.0065(19)
O2 0.0314(10) 0.0507(12) 0.0309(10) -0.0060(10) -0.0055(8) 0.0024(9)
O3 0.0389(11) 0.0340(11) 0.0273(9) 0.0025(8) 0.0026(9) -0.0001(9)
C60 0.045(3) 0.026(3) 0.036(3) -0.003(2) -0.002(3) 0.000(2)
N5 0.043(3) 0.035(3) 0.032(2) 0.000(2) -0.005(2) 0.003(2)
C62 0.162(16) 0.113(13) 0.159(16) -0.066(11) -0.052(12) 0.071(12)
C63 0.047(4) 0.068(5) 0.070(5) 0.027(4) -0.007(3) 0.013(4)
C64 0.156(9) 0.076(5) 0.032(4) 0.015(4) 0.015(4) 0.070(6)
C59A 0.044(4) 0.030(3) 0.036(4) -0.001(3) 0.007(3) 0.002(3)
N6A 0.045(4) 0.043(3) 0.024(3) 0.004(2) 0.001(3) 0.000(3)
C62A 0.054(7) 0.043(6) 0.023(4) 0.005(4) -0.007(4) 0.030(5)
C63A 0.059(6) 0.101(8) 0.055(5) 0.019(5) -0.004(5) -0.006(6)
C64A 0.056(6) 0.115(9) 0.048(5) 0.001(6) 0.005(4) 0.013(5)

loop_
_atom_type_symbol
_atom_type_description
_atom_type_scat_dispersion_real
_atom_type_scat_dispersion_imag
_atom_type_scat_source
C C 0.0033 0.0016 'International Tables Vol C Tables 4.2.6.8 and 6.1.1.4'
H H 0.0000 0.0000 'International Tables Vol C Tables 4.2.6.8 and 6.1.1.4'
N N 0.0061 0.0033 'International Tables Vol C Tables 4.2.6.8 and 6.1.1.4'
Al Al 0.0645 0.0514 'International Tables Vol C Tables 4.2.6.8 and 6.1.1.4'
O O 0.0106 0.0060 'International Tables Vol C Tables 4.2.6.8 and 6.1.1.4'

loop_
_geom_angle_atom_site_label_1
_geom_angle_atom_site_label_2
_geom_angle_atom_site_label_3
_geom_angle
_geom_angle_site_symmetry_1
_geom_angle_site_symmetry_3
_geom_angle_publ_flag
O1 Al1 O3 112.35(9) . . ?
O1 Al1 N2 119.83(9) . . ?
O3 Al1 N2 107.30(9) . . ?
O1 Al1 N1 111.34(9) . . ?
O3 Al1 N1 109.57(10) . . ?
N2 Al1 N1 94.95(10) . . ?
O1 Al2 O2 114.38(9) . . ?
O1 Al2 N4 110.11(9) . . ?
O2 Al2 N4 107.13(10) . . ?
O1 Al2 N3 120.62(9) . . ?
O2 Al2 N3 106.18(10) . . ?
N4 Al2 N3 96.36(9) . . ?
Al1 O1 Al2 147.85(10) . . ?
C2 N1 C6 117.7(2) . . ?
C2 N1 Al1 123.52(17) . . ?
C6 N1 Al1 118.76(17) . . ?
C4 N2 C18 115.5(2) . . ?
C4 N2 Al1 123.62(16) . . ?
C18 N2 Al1 120.25(17) . . ?
C31 N3 C36 115.9(2) . . ?
C31 N3 Al2 122.58(18) . . ?
C36 N3 Al2 120.64(15) . . ?
C35 N4 C48 118.2(2) . . ?
C35 N4 Al2 123.05(18) . . ?
C48 N4 Al2 118.73(15) . . ?
N1 C2 C3 123.9(2) . . ?
N1 C2 C1 120.4(2) . . ?
C3 C2 C1 115.6(3) . . ?
C2 C3 C4 127.0(3) . . ?
N2 C4 C3 123.1(2) . . ?
N2 C4 C5 121.8(2) . . ?
C3 C4 C5 115.1(2) . . ?
C7 C6 C11 121.4(2) . . ?
C7 C6 N1 120.2(2) . . ?
C11 C6 N1 118.3(2) . . ?
C6 C7 C8 119.2(3) . . ?
C6 C7 C12 122.5(2) . . ?
C8 C7 C12 118.3(3) . . ?
C7 C8 C9 120.3(3) . . ?
C10 C9 C8 119.7(3) . . ?
C9 C10 C11 122.2(3) . . ?
C10 C11 C6 117.2(3) . . ?
C10 C11 C15 120.3(2) . . ?
C6 C11 C15 122.4(2) . . ?
C13 C12 C14 110.5(3) . . ?
C13 C12 C7 111.0(3) . . ?
C14 C12 C7 111.6(2) . . ?
C16 C15 C11 113.3(3) . . ?
C16 C15 C17 109.3(3) . . ?
C11 C15 C17 111.5(2) . . ?
C19 C18 C23 122.7(2) . . ?
C19 C18 N2 120.2(2) . . ?
C23 C18 N2 117.0(2) . . ?
C18 C19 C20 118.0(2) . . ?
C18 C19 C24 122.7(2) . . ?
C20 C19 C24 119.3(2) . . ?
C21 C20 C19 120.5(3) . . ?
C22 C21 C20 120.3(2) . . ?
C21 C22 C23 121.6(3) . . ?
C22 C23 C18 116.7(3) . . ?
C22 C23 C27 120.9(3) . . ?
C18 C23 C27 122.3(2) . . ?
C19 C24 C26 113.1(2) . . ?
C19 C24 C25 112.2(2) . . ?
C26 C24 C25 109.3(2) . . ?
C29 C27 C23 113.0(3) . . ?
C29 C27 C28 109.4(3) . . ?
C23 C27 C28 113.8(3) . . ?
N3 C31 C32 122.8(2) . . ?
N3 C31 C30 120.2(2) . . ?
C32 C31 C30 117.0(2) . . ?
C35 C32 C31 128.7(2) . . ?
N4 C35 C32 122.9(2) . . ?
N4 C35 C34 120.3(2) . . ?
C32 C35 C34 116.8(2) . . ?
C37 C36 C41 121.3(2) . . ?
C37 C36 N3 119.6(2) . . ?
C41 C36 N3 119.0(2) . . ?
C38 C37 C36 117.8(3) . . ?
C38 C37 C42 119.0(3) . . ?
C36 C37 C42 123.2(3) . . ?
C39 C38 C37 121.9(3) . . ?
C38 C39 C40 119.3(3) . . ?
C39 C40 C41 121.7(3) . . ?
C40 C41 C36 117.9(3) . . ?
C40 C41 C45 119.6(3) . . ?
C36 C41 C45 122.5(2) . . ?
C37 C42 C44 112.2(3) . . ?
C37 C42 C43 112.1(3) . . ?
C44 C42 C43 107.2(3) . . ?
C46 C45 C41 112.7(2) . . ?
C46 C45 C47 108.1(3) . . ?
C41 C45 C47 110.6(2) . . ?
C49 C48 C53 120.8(2) . . ?
C49 C48 N4 120.3(2) . . ?
C53 C48 N4 118.8(2) . . ?
C50 C49 C48 117.7(3) . . ?
C50 C49 C54 119.5(3) . . ?
C48 C49 C54 122.8(2) . . ?
C51 C50 C49 122.2(3) . . ?
C50 C51 C52 119.2(3) . . ?
C53 C52 C51 121.3(3) . . ?
C52 C53 C48 118.8(3) . . ?
C52 C53 C57 120.1(3) . . ?
C48 C53 C57 121.1(2) . . ?
C49 C54 C55 112.1(2) . . ?
C49 C54 C56 110.4(2) . . ?
C55 C54 C56 109.0(2) . . ?
C33 C57 C58 110.0(3) . . ?
C33 C57 C53 110.5(3) . . ?
C58 C57 C53 111.8(3) . . ?
C60 O2 Al2 134.2(3) . . ?
C59A O3 Al1 135.0(3) . . ?
N5 C60 O2 123.2(5) . . ?
C60 N5 C61 117.4(5) . . ?
C62 C61 N5 108.5(9) . . ?
C62 C61 C63 107.0(11) . . ?
N5 C61 C63 118.7(6) . . ?
C62 C61 C64 106.9(12) . . ?
N5 C61 C64 105.4(5) . . ?
C63 C61 C64 109.8(6) . . ?
O3 C59A N6A 122.3(6) . . ?
C59A N6A C61A 116.6(5) . . ?
N6A C61A C64A 110.6(8) . . ?
N6A C61A C63A 105.5(6) . . ?
C64A C61A C63A 104.6(7) . . ?
N6A C61A C62A 109.3(6) . . ?
C64A C61A C62A 103.5(7) . . ?
C63A C61A C62A 122.9(9) . . ?
C1L C2L C3L 138.4(19) . . ?
C4L C3L C2L 98(3) . . ?
C3L C4L C5L 108(3) . . ?
C1LA C2LA C3LA 101(2) . . ?
C2LA C3LA C4LA 164(2) . . ?
C3LA C4LA C5LA 148(2) . . ?

loop_
_geom_bond_atom_site_label_1
_geom_bond_atom_site_label_2
_geom_bond_distance
_geom_bond_site_symmetry_2
_geom_bond_publ_flag
Al1 O1 1.6986(19) . ?
Al1 O3 1.7266(19) . ?
Al1 N2 1.926(2) . ?
Al1 N1 1.931(2) . ?
Al2 O1 1.7060(19) . ?
Al2 O2 1.7389(18) . ?
Al2 N4 1.912(2) . ?
Al2 N3 1.930(2) . ?
N1 C2 1.332(3) . ?
N1 C6 1.457(3) . ?
N2 C4 1.348(3) . ?
N2 C18 1.465(3) . ?
N3 C31 1.356(3) . ?
N3 C36 1.452(3) . ?
N4 C35 1.344(3) . ?
N4 C48 1.447(3) . ?
C1 C2 1.522(4) . ?
C2 C3 1.393(4) . ?
C3 C4 1.398(4) . ?
C4 C5 1.508(4) . ?
C6 C7 1.385(4) . ?
C6 C11 1.422(4) . ?
C7 C8 1.393(4) . ?
C7 C12 1.536(4) . ?
C8 C9 1.395(4) . ?
C9 C10 1.375(4) . ?
C10 C11 1.388(4) . ?
C11 C15 1.516(4) . ?
C12 C13 1.524(4) . ?
C12 C14 1.535(4) . ?
C15 C16 1.507(4) . ?
C15 C17 1.535(4) . ?
C18 C19 1.387(4) . ?
C18 C23 1.417(4) . ?
C19 C20 1.402(3) . ?
C19 C24 1.516(4) . ?
C20 C21 1.388(4) . ?
C21 C22 1.377(4) . ?
C22 C23 1.398(4) . ?
C23 C27 1.520(4) . ?
C24 C26 1.526(4) . ?
C24 C25 1.536(4) . ?
C27 C29 1.503(4) . ?
C27 C28 1.535(5) . ?
C30 C31 1.501(4) . ?
C31 C32 1.389(4) . ?
C32 C35 1.387(4) . ?
C33 C57 1.528(5) . ?
C34 C35 1.503(4) . ?
C36 C37 1.402(4) . ?
C36 C41 1.414(4) . ?
C37 C38 1.388(4) . ?
C37 C42 1.523(4) . ?
C38 C39 1.378(4) . ?
C39 C40 1.383(4) . ?
C40 C41 1.383(4) . ?
C41 C45 1.531(4) . ?
C42 C44 1.529(5) . ?
C42 C43 1.531(5) . ?
C45 C46 1.530(4) . ?
C45 C47 1.546(4) . ?
C48 C49 1.408(4) . ?
C48 C53 1.415(4) . ?
C49 C50 1.390(4) . ?
C49 C54 1.521(4) . ?
C50 C51 1.384(4) . ?
C51 C52 1.386(4) . ?
C52 C53 1.381(4) . ?
C53 C57 1.534(4) . ?
C54 C55 1.531(4) . ?
C54 C56 1.541(4) . ?
C57 C58 1.531(4) . ?
O2 C60 1.316(5) . ?
O3 C59A 1.263(6) . ?
C60 N5 1.231(7) . ?
N5 C61 1.491(7) . ?
C61 C62 1.38(2) . ?
C61 C63 1.496(9) . ?
C61 C64 1.526(10) . ?
C59A N6A 1.292(8) . ?
N6A C61A 1.498(8) . ?
C61A C64A 1.541(12) . ?
C61A C63A 1.543(11) . ?
C61A C62A 1.568(18) . ?
C1L C2L 1.44(2) . ?
C2L C3L 1.76(4) . ?
C3L C4L 1.35(4) . ?
C4L C5L 1.39(3) . ?
C1LA C2LA 1.34(3) . ?
C2LA C3LA 1.382(10) . ?
C3LA C4LA 1.401(10) . ?
C4LA C5LA 1.48(2) . ?
